data_4104250
loop_
_publ_author_name
'Sunanda Chatterjee'
'Prema G. Vasudev'
'Srinivasarao Raghothama'
'Chandrasekharan Ramakrishnan'
'Narayanaswamy Shamala'
'Padmanabhan Balaram'

_publ_section_title
;
 Expanding the Peptide \b-Turn in \a\g Hybrid Sequences: 12 Atom Hydrogen
 Bonded Helical and Hairpin Turns
;
_journal_name_full 'Journal of the American Chemical Society'
_journal_page_first 5956
_journal_page_last 5965
_journal_paper_doi 10.1021/ja900618h
_journal_volume 131
_journal_year 2009
_chemical_formula_moiety 'C58 H100 N8 O11'
_chemical_formula_sum 'C58 H100 N8 O11'
_chemical_formula_weight 1085.46
_chemical_name_common Boc-Gpn-Aib-Gpn-Aib-Gpn-Aib-Gpn-Aib-OMe
_chemical_name_systematic
; 
 ? 
;
_space_group_IT_number 14
_symmetry_cell_setting monoclinic
_symmetry_space_group_name_Hall '-P 2yn'
_symmetry_space_group_name_H-M 'P 1 21/n 1'
_atom_sites_solution_hydrogens geom
_atom_sites_solution_primary direct
_atom_sites_solution_secondary difmap
_audit_creation_method SHELXL-97
_cell_angle_alpha 90.00
_cell_angle_beta 92.783(4)
_cell_angle_gamma 90.00
_cell_formula_units_Z 4
_cell_length_a 11.9614(7)
_cell_length_b 18.5134(11)
_cell_length_c 29.4975(19)
_cell_measurement_temperature 293(2)
_cell_volume 6524.4(7)
_computing_data_collection SMART
_computing_data_reduction SAINT
_computing_structure_refinement 'SHELXL-97 (Sheldrick, 1997)'
_computing_structure_solution 'SHELXS-97 (Sheldrick, 1990)'
_diffrn_ambient_temperature 293(2)
_diffrn_measured_fraction_theta_full 0.956
_diffrn_measured_fraction_theta_max 0.956
_diffrn_measurement_device_type 'BRUKER AXS KAPPA APEXII CCD with Mo source'
_diffrn_measurement_method 'omega and phi scans'
_diffrn_radiation_monochromator graphite
_diffrn_radiation_source 'fine-focus sealed tube'
_diffrn_radiation_type MoK\a
_diffrn_radiation_wavelength 0.71073
_diffrn_reflns_av_R_equivalents 0.4281
_diffrn_reflns_av_sigmaI/netI 0.5389
_diffrn_reflns_limit_h_max 8
_diffrn_reflns_limit_h_min -16
_diffrn_reflns_limit_k_max 22
_diffrn_reflns_limit_k_min -24
_diffrn_reflns_limit_l_max 39
_diffrn_reflns_limit_l_min -39
_diffrn_reflns_number 52460
_diffrn_reflns_theta_full 28.62
_diffrn_reflns_theta_max 28.62
_diffrn_reflns_theta_min 1.30
_exptl_absorpt_coefficient_mu 0.076
_exptl_crystal_colour colorless
_exptl_crystal_density_diffrn 1.105
_exptl_crystal_density_method 'not measured'
_exptl_crystal_description cubical
_exptl_crystal_F_000 2368
_exptl_crystal_size_max 0.1
_exptl_crystal_size_mid 0.1
_exptl_crystal_size_min 0.1
_refine_diff_density_max 0.314
_refine_diff_density_min -0.209
_refine_diff_density_rms 0.046
_refine_ls_extinction_method none
_refine_ls_goodness_of_fit_ref 0.806
_refine_ls_hydrogen_treatment 'riding on C or N atom to which attached'
_refine_ls_matrix_type full
_refine_ls_number_parameters 722
_refine_ls_number_reflns 15967
_refine_ls_number_restraints 0
_refine_ls_restrained_S_all 0.806
_refine_ls_R_factor_all 0.4058
_refine_ls_R_factor_gt 0.0731
_refine_ls_shift/su_max 0.004
_refine_ls_shift/su_mean 0.000
_refine_ls_structure_factor_coef Fsqd
_refine_ls_weighting_details 'calc w=1/[\s^2^(Fo^2^)+(0.0868P)^2^+0.0000P] where P=(Fo^2^+2Fc^2^)/3'
_refine_ls_weighting_scheme calc
_refine_ls_wR_factor_gt 0.1569
_refine_ls_wR_factor_ref 0.2858
_reflns_number_gt 2692
_reflns_number_total 15967
_reflns_threshold_expression >2sigma(I)
_cod_data_source_file ja900618h_si_001.cif
_cod_data_source_block gu8
_cod_database_code 4104250

loop_
_symmetry_equiv_pos_as_xyz
'x, y, z'
'-x+1/2, y+1/2, -z+1/2'
'-x, -y, -z'
'x-1/2, -y-1/2, z-1/2'

loop_
_atom_site_label
_atom_site_type_symbol
_atom_site_fract_x
_atom_site_fract_y
_atom_site_fract_z
_atom_site_U_iso_or_equiv
_atom_site_adp_type
_atom_site_occupancy
_atom_site_symmetry_multiplicity
_atom_site_calc_flag
_atom_site_refinement_flags
_atom_site_disorder_assembly
_atom_site_disorder_group
C0T1 C 0.2012(7) -0.4158(4) 1.6053(2) 0.127(3) Uani 1 1 d . . .
H0T1 H 0.1769 -0.3735 1.6209 0.191 Uiso 1 1 calc R . .
H0T2 H 0.2815 -0.4171 1.6062 0.191 Uiso 1 1 calc R . .
H0T3 H 0.1735 -0.4581 1.6199 0.191 Uiso 1 1 calc R . .
C0T2 C 0.1885(7) -0.4787(4) 1.5299(3) 0.124(3) Uani 1 1 d . . .
H0T4 H 0.1559 -0.4750 1.4996 0.186 Uiso 1 1 calc R . .
H0T5 H 0.1615 -0.5215 1.5441 0.186 Uiso 1 1 calc R . .
H0T6 H 0.2685 -0.4811 1.5288 0.186 Uiso 1 1 calc R . .
C0T3 C 0.0322(6) -0.4022(4) 1.5545(3) 0.115(3) Uani 1 1 d . . .
H0T7 H 0.0145 -0.3608 1.5724 0.172 Uiso 1 1 calc R . .
H0T8 H -0.0040 -0.4441 1.5660 0.172 Uiso 1 1 calc R . .
H0T9 H 0.0067 -0.3942 1.5235 0.172 Uiso 1 1 calc R . .
C0T4 C 0.1568(6) -0.4137(4) 1.5567(2) 0.072(2) Uani 1 1 d . . .
O O 0.2105(4) -0.3490(2) 1.53927(13) 0.0792(14) Uani 1 1 d . . .
C0' C 0.1880(6) -0.3208(5) 1.4975(2) 0.069(2) Uani 1 1 d . . .
O0 O 0.1328(4) -0.3518(3) 1.46781(14) 0.0796(15) Uani 1 1 d . . .
N1 N 0.2362(4) -0.2563(3) 1.49366(17) 0.0705(17) Uani 1 1 d . . .
H1 H 0.2837 -0.2428 1.5148 0.085 Uiso 1 1 calc R . .
C1G C 0.2127(5) -0.2075(3) 1.4554(2) 0.0689(19) Uani 1 1 d . . .
H1G1 H 0.1813 -0.1631 1.4668 0.083 Uiso 1 1 calc R . .
H1G2 H 0.1565 -0.2295 1.4350 0.083 Uiso 1 1 calc R . .
C1B C 0.3139(6) -0.1889(4) 1.4286(2) 0.0587(18) Uani 1 1 d . A .
C1A C 0.3608(5) -0.2566(4) 1.4070(2) 0.0643(19) Uani 1 1 d . . .
H1A1 H 0.4358 -0.2453 1.3981 0.077 Uiso 1 1 calc R . .
H1A2 H 0.3682 -0.2933 1.4305 0.077 Uiso 1 1 calc R . .
C1' C 0.2989(6) -0.2903(4) 1.3667(2) 0.0627(19) Uani 1 1 d . . .
O1 O 0.3233(3) -0.2765(2) 1.32732(13) 0.0710(13) Uani 1 1 d . . .
C1D1 C 0.2740(7) -0.1359(4) 1.3905(2) 0.089(2) Uani 1 1 d . . .
H2D1 H 0.3283 -0.1361 1.3671 0.106 Uiso 0.791(9) 1 calc PR A 1
H2D2 H 0.2036 -0.1533 1.3769 0.106 Uiso 0.791(9) 1 calc PR A 1
H2D1 H 0.2419 -0.1648 1.3657 0.106 Uiso 0.209(9) 1 calc PR A 2
H2D2 H 0.2136 -0.1074 1.4021 0.106 Uiso 0.209(9) 1 calc PR A 2
C1E1 C 0.2582(10) -0.0596(6) 1.4063(4) 0.101(4) Uani 0.791(9) 1 d P A 1
H1E1 H 0.2460 -0.0291 1.3798 0.121 Uiso 0.791(9) 1 calc PR A 1
H1E2 H 0.1909 -0.0577 1.4233 0.121 Uiso 0.791(9) 1 calc PR A 1
C1Z C 0.3523(15) -0.0285(6) 1.4352(4) 0.110(4) Uani 0.791(9) 1 d P A 1
H1Z1 H 0.3304 0.0182 1.4468 0.132 Uiso 0.791(9) 1 calc PR A 1
H1Z2 H 0.4169 -0.0214 1.4170 0.132 Uiso 0.791(9) 1 calc PR A 1
C1E2 C 0.3827(8) -0.0787(5) 1.4742(3) 0.084(4) Uani 0.791(9) 1 d P A 1
H1E3 H 0.4483 -0.0601 1.4910 0.101 Uiso 0.791(9) 1 calc PR A 1
H1E4 H 0.3216 -0.0800 1.4947 0.101 Uiso 0.791(9) 1 calc PR A 1
C1E1 C 0.347(4) -0.089(2) 1.3728(12) 0.094(15) Uani 0.209(9) 1 d P A 2
H1E5 H 0.3045 -0.0534 1.3554 0.112 Uiso 0.209(9) 1 calc PR A 2
H1E6 H 0.3912 -0.1160 1.3516 0.112 Uiso 0.209(9) 1 calc PR A 2
C1Z C 0.427(4) -0.050(2) 1.406(2) 0.103(17) Uani 0.209(9) 1 d P A 2
H1Z3 H 0.4851 -0.0259 1.3898 0.123 Uiso 0.209(9) 1 calc PR A 2
H1Z4 H 0.3873 -0.0141 1.4228 0.123 Uiso 0.209(9) 1 calc PR A 2
C1E2 C 0.477(3) -0.1015(19) 1.4365(13) 0.096(16) Uani 0.209(9) 1 d P A 2
H1E7 H 0.5182 -0.0750 1.4602 0.115 Uiso 0.209(9) 1 calc PR A 2
H1E8 H 0.5307 -0.1288 1.4200 0.115 Uiso 0.209(9) 1 calc PR A 2
C1D2 C 0.4058(6) -0.1527(4) 1.4584(2) 0.079(2) Uani 1 1 d . . .
H2D3 H 0.4211 -0.1830 1.4848 0.095 Uiso 0.791(9) 1 calc PR A 1
H2D4 H 0.4734 -0.1514 1.4415 0.095 Uiso 0.791(9) 1 calc PR A 1
H2D2 H 0.3707 -0.1281 1.4830 0.095 Uiso 0.209(9) 1 calc PR A 2
H2D4 H 0.4532 -0.1903 1.4718 0.095 Uiso 0.209(9) 1 calc PR A 2
N2 N 0.2143(5) -0.3357(3) 1.37512(16) 0.0685(16) Uani 1 1 d . . .
H2 H 0.1900 -0.3369 1.4021 0.082 Uiso 1 1 calc R . .
C2A C 0.1614(6) -0.3834(4) 1.3401(2) 0.0627(19) Uani 1 1 d . . .
C2' C 0.1087(6) -0.3400(4) 1.2998(2) 0.0598(19) Uani 1 1 d . . .
O2 O 0.1156(4) -0.3644(2) 1.26111(14) 0.0764(14) Uani 1 1 d . . .
C2B1 C 0.0668(6) -0.4253(3) 1.3619(2) 0.083(2) Uani 1 1 d . . .
H2B1 H 0.0977 -0.4541 1.3865 0.125 Uiso 1 1 calc R . .
H2B2 H 0.0301 -0.4561 1.3397 0.125 Uiso 1 1 calc R . .
H2B3 H 0.0137 -0.3918 1.3733 0.125 Uiso 1 1 calc R . .
C2B2 C 0.2470(6) -0.4371(3) 1.3224(2) 0.082(2) Uani 1 1 d . . .
H2B4 H 0.3059 -0.4110 1.3087 0.123 Uiso 1 1 calc R . .
H2B5 H 0.2107 -0.4684 1.3004 0.123 Uiso 1 1 calc R . .
H2B6 H 0.2780 -0.4653 1.3473 0.123 Uiso 1 1 calc R . .
N3 N 0.0542(4) -0.2794(3) 1.30968(15) 0.0608(15) Uani 1 1 d . . .
H3 H 0.0556 -0.2650 1.3374 0.073 Uiso 1 1 calc R . .
C3G C -0.0081(5) -0.2362(4) 1.27484(19) 0.067(2) Uani 1 1 d . . .
H3G1 H -0.0875 -0.2414 1.2793 0.081 Uiso 1 1 calc R . .
H3G2 H 0.0061 -0.2560 1.2452 0.081 Uiso 1 1 calc R . .
C3B C 0.0203(6) -0.1559(3) 1.27463(19) 0.0563(18) Uani 1 1 d . . .
C3A C 0.1466(5) -0.1460(3) 1.26765(18) 0.0618(18) Uani 1 1 d . . .
H3A1 H 0.1626 -0.0946 1.2674 0.074 Uiso 1 1 calc R . .
H3A2 H 0.1878 -0.1665 1.2937 0.074 Uiso 1 1 calc R . .
C3' C 0.1912(6) -0.1788(4) 1.2254(2) 0.0584(18) Uani 1 1 d . . .
O3 O 0.1636(4) -0.1552(2) 1.18679(13) 0.0715(13) Uani 1 1 d . . .
C3D1 C -0.0530(6) -0.1229(4) 1.2361(2) 0.081(2) Uani 1 1 d . . .
H3D1 H -0.0273 -0.1405 1.2074 0.098 Uiso 1 1 calc R . .
H3D2 H -0.1293 -0.1395 1.2387 0.098 Uiso 1 1 calc R . .
C3E1 C -0.0527(7) -0.0445(4) 1.2353(2) 0.107(3) Uani 1 1 d . . .
H3E1 H -0.1038 -0.0279 1.2109 0.128 Uiso 1 1 calc R . .
H3E2 H 0.0217 -0.0277 1.2289 0.128 Uiso 1 1 calc R . .
C3Z C -0.0879(8) -0.0110(4) 1.2810(2) 0.126(3) Uani 1 1 d . . .
H3Z1 H -0.1648 -0.0238 1.2864 0.151 Uiso 1 1 calc R . .
H3Z2 H -0.0824 0.0412 1.2798 0.151 Uiso 1 1 calc R . .
C3E2 C -0.0077(7) -0.0414(4) 1.3197(2) 0.107(3) Uani 1 1 d . . .
H3E3 H 0.0682 -0.0253 1.3154 0.128 Uiso 1 1 calc R . .
H3E4 H -0.0301 -0.0235 1.3488 0.128 Uiso 1 1 calc R . .
C3D2 C -0.0118(6) -0.1202(4) 1.31940(19) 0.076(2) Uani 1 1 d . . .
H3D3 H -0.0871 -0.1352 1.3259 0.092 Uiso 1 1 calc R . .
H3D4 H 0.0382 -0.1381 1.3437 0.092 Uiso 1 1 calc R . .
N4 N 0.2606(4) -0.2355(3) 1.23075(15) 0.0695(16) Uani 1 1 d . . .
H4 H 0.2713 -0.2534 1.2575 0.083 Uiso 1 1 calc R . .
C4A C 0.3186(6) -0.2685(4) 1.1940(2) 0.070(2) Uani 1 1 d . . .
C4' C 0.2373(7) -0.2933(4) 1.1546(2) 0.074(2) Uani 1 1 d . . .
O4 O 0.2612(4) -0.2851(3) 1.11512(14) 0.0936(17) Uani 1 1 d . . .
C4B1 C 0.3790(6) -0.3375(4) 1.2126(2) 0.106(3) Uani 1 1 d . . .
H4B1 H 0.4336 -0.3243 1.2360 0.159 Uiso 1 1 calc R . .
H4B2 H 0.4154 -0.3612 1.1884 0.159 Uiso 1 1 calc R . .
H4B3 H 0.3251 -0.3697 1.2248 0.159 Uiso 1 1 calc R . .
C4B2 C 0.4050(6) -0.2160(4) 1.1761(2) 0.099(3) Uani 1 1 d . . .
H4B4 H 0.4564 -0.2019 1.2005 0.149 Uiso 1 1 calc R . .
H4B5 H 0.3674 -0.1740 1.1639 0.149 Uiso 1 1 calc R . .
H4B6 H 0.4452 -0.2391 1.1528 0.149 Uiso 1 1 calc R . .
N5 N 0.1435(6) -0.3278(3) 1.16637(17) 0.0741(17) Uani 1 1 d . . .
H5 H 0.1272 -0.3281 1.1945 0.089 Uiso 1 1 calc R . .
C5G C 0.0690(7) -0.3643(4) 1.1334(2) 0.086(2) Uani 1 1 d . . .
H5G1 H 0.0733 -0.4159 1.1391 0.103 Uiso 1 1 calc R . .
H5G2 H 0.0958 -0.3558 1.1034 0.103 Uiso 1 1 calc R . .
C5B C -0.0542(7) -0.3411(4) 1.1336(2) 0.071(2) Uani 1 1 d . . .
C5A C -0.0630(5) -0.2582(3) 1.13129(18) 0.0605(18) Uani 1 1 d . . .
H5A1 H -0.1408 -0.2449 1.1342 0.073 Uiso 1 1 calc R . .
H5A2 H -0.0207 -0.2383 1.1572 0.073 Uiso 1 1 calc R . .
C5' C -0.0222(6) -0.2228(3) 1.0887(2) 0.0545(17) Uani 1 1 d . . .
O5 O -0.0649(3) -0.2352(2) 1.05048(13) 0.0681(13) Uani 1 1 d . . .
C5D1 C -0.1188(7) -0.3791(4) 1.0940(2) 0.092(3) Uani 1 1 d . . .
H5D1 H -0.0900 -0.3623 1.0657 0.111 Uiso 1 1 calc R . .
H5D2 H -0.1047 -0.4306 1.0961 0.111 Uiso 1 1 calc R . .
C5E1 C -0.2448(7) -0.3664(5) 1.0927(2) 0.106(3) Uani 1 1 d . . .
H5E1 H -0.2800 -0.3918 1.0671 0.128 Uiso 1 1 calc R . .
H5E2 H -0.2602 -0.3153 1.0890 0.128 Uiso 1 1 calc R . .
C5Z C -0.2938(7) -0.3935(5) 1.1372(2) 0.140(4) Uani 1 1 d . . .
H5Z1 H -0.3735 -0.3837 1.1367 0.168 Uiso 1 1 calc R . .
H5Z2 H -0.2830 -0.4453 1.1400 0.168 Uiso 1 1 calc R . .
C5E2 C -0.2355(8) -0.3553(5) 1.1771(3) 0.133(4) Uani 1 1 d . . .
H5E3 H -0.2507 -0.3039 1.1751 0.160 Uiso 1 1 calc R . .
H5E4 H -0.2644 -0.3731 1.2052 0.160 Uiso 1 1 calc R . .
C5D2 C -0.1108(8) -0.3678(4) 1.1776(2) 0.104(3) Uani 1 1 d . . .
H5D3 H -0.0965 -0.4191 1.1813 0.125 Uiso 1 1 calc R . .
H5D4 H -0.0760 -0.3432 1.2036 0.125 Uiso 1 1 calc R . .
N6 N 0.0640(4) -0.1779(3) 1.09467(14) 0.0530(14) Uani 1 1 d . . .
H6 H 0.0973 -0.1758 1.1211 0.064 Uiso 1 1 calc R . .
C6A C 0.1057(6) -0.1316(3) 1.05851(19) 0.0540(17) Uani 1 1 d . . .
C6' C 0.1303(5) -0.1766(4) 1.0164(2) 0.0598(18) Uani 1 1 d . . .
O6 O 0.1082(3) -0.1508(2) 0.97797(13) 0.0692(13) Uani 1 1 d . . .
C6B1 C 0.2182(6) -0.0993(4) 1.0767(2) 0.088(2) Uani 1 1 d . . .
H6B1 H 0.2700 -0.1376 1.0840 0.133 Uiso 1 1 calc R . .
H6B2 H 0.2063 -0.0714 1.1035 0.133 Uiso 1 1 calc R . .
H6B3 H 0.2481 -0.0687 1.0540 0.133 Uiso 1 1 calc R . .
C6B2 C 0.0204(6) -0.0729(3) 1.0468(2) 0.088(2) Uani 1 1 d . . .
H6B4 H 0.0074 -0.0449 1.0734 0.131 Uiso 1 1 calc R . .
H6B5 H -0.0486 -0.0947 1.0358 0.131 Uiso 1 1 calc R . .
H6B6 H 0.0483 -0.0421 1.0238 0.131 Uiso 1 1 calc R . .
N7 N 0.1819(4) -0.2390(3) 1.02386(16) 0.0592(15) Uani 1 1 d . . .
H7 H 0.2009 -0.2504 1.0514 0.071 Uiso 1 1 calc R . .
C7G C 0.2085(5) -0.2894(3) 0.98814(18) 0.0595(18) Uani 1 1 d . . .
H7G1 H 0.1654 -0.2763 0.9606 0.071 Uiso 1 1 calc R . .
H7G2 H 0.1852 -0.3374 0.9968 0.071 Uiso 1 1 calc R . .
C7B C 0.3341(6) -0.2918(4) 0.9776(2) 0.0612(18) Uani 1 1 d . . .
C7A C 0.3670(5) -0.2204(3) 0.95539(18) 0.0638(19) Uani 1 1 d . . .
H7A1 H 0.3365 -0.1813 0.9729 0.077 Uiso 1 1 calc R . .
H7A2 H 0.4478 -0.2163 0.9583 0.077 Uiso 1 1 calc R . .
C7' C 0.3316(7) -0.2081(4) 0.9062(2) 0.069(2) Uani 1 1 d . . .
O7 O 0.3849(4) -0.2330(2) 0.87530(14) 0.0837(15) Uani 1 1 d . . .
C7D1 C 0.4071(6) -0.3024(4) 1.0212(2) 0.099(3) Uani 1 1 d . . .
H7D1 H 0.4851 -0.2976 1.0141 0.119 Uiso 1 1 calc R . .
H7D2 H 0.3904 -0.2643 1.0424 0.119 Uiso 1 1 calc R . .
C7E1 C 0.3911(8) -0.3736(5) 1.0437(3) 0.132(4) Uani 1 1 d . . .
H7E1 H 0.4399 -0.3768 1.0709 0.158 Uiso 1 1 calc R . .
H7E2 H 0.3144 -0.3780 1.0525 0.158 Uiso 1 1 calc R . .
C7Z C 0.4173(10) -0.4331(5) 1.0121(4) 0.180(6) Uani 1 1 d . . .
H7Z1 H 0.4050 -0.4792 1.0268 0.216 Uiso 1 1 calc R . .
H7Z2 H 0.4956 -0.4305 1.0051 0.216 Uiso 1 1 calc R . .
C7E2 C 0.3460(10) -0.4290(4) 0.9690(3) 0.152(5) Uani 1 1 d . . .
H7E3 H 0.2688 -0.4383 0.9757 0.182 Uiso 1 1 calc R . .
H7E4 H 0.3692 -0.4666 0.9485 0.182 Uiso 1 1 calc R . .
C7D2 C 0.3533(7) -0.3547(4) 0.9449(2) 0.106(3) Uani 1 1 d . . .
H7D3 H 0.4264 -0.3496 0.9324 0.127 Uiso 1 1 calc R . .
H7D4 H 0.2975 -0.3527 0.9199 0.127 Uiso 1 1 calc R . .
N8 N 0.2351(5) -0.1708(3) 0.89778(16) 0.0683(16) Uani 1 1 d . . .
H8 H 0.2019 -0.1529 0.9204 0.082 Uiso 1 1 calc R . .
C8A C 0.1844(6) -0.1593(4) 0.8518(2) 0.067(2) Uani 1 1 d . . .
C8' C 0.1594(7) -0.2308(5) 0.8284(3) 0.096(3) Uani 1 1 d . . .
O8 O 0.1632(6) -0.2365(4) 0.7873(2) 0.153(3) Uani 1 1 d . . .
C8B1 C 0.0746(6) -0.1192(4) 0.8576(2) 0.092(2) Uani 1 1 d . . .
H8B1 H 0.0896 -0.0739 0.8726 0.138 Uiso 1 1 calc R . .
H8B2 H 0.0266 -0.1479 0.8755 0.138 Uiso 1 1 calc R . .
H8B3 H 0.0385 -0.1105 0.8283 0.138 Uiso 1 1 calc R . .
C8B2 C 0.2613(6) -0.1122(4) 0.8238(2) 0.093(2) Uani 1 1 d . . .
H8B4 H 0.2745 -0.0670 0.8390 0.139 Uiso 1 1 calc R . .
H8B5 H 0.2261 -0.1037 0.7943 0.139 Uiso 1 1 calc R . .
H8B6 H 0.3312 -0.1367 0.8206 0.139 Uiso 1 1 calc R . .
O0M O 0.1307(4) -0.2829(3) 0.85525(18) 0.1035(18) Uani 1 1 d . . .
C0M C 0.1018(10) -0.3489(6) 0.8279(4) 0.250(7) Uani 1 1 d . . .
H0M1 H 0.0809 -0.3872 0.8477 0.375 Uiso 1 1 calc R . .
H0M2 H 0.1656 -0.3636 0.8116 0.375 Uiso 1 1 calc R . .
H0M3 H 0.0405 -0.3384 0.8067 0.375 Uiso 1 1 calc R . .

loop_
_atom_site_aniso_label
_atom_site_aniso_U_11
_atom_site_aniso_U_22
_atom_site_aniso_U_33
_atom_site_aniso_U_23
_atom_site_aniso_U_13
_atom_site_aniso_U_12
C0T1 0.163(9) 0.140(8) 0.077(6) 0.054(6) -0.014(6) -0.016(7)
C0T2 0.133(8) 0.105(7) 0.134(8) 0.011(6) 0.010(6) 0.017(6)
C0T3 0.080(6) 0.139(8) 0.129(7) 0.050(6) 0.033(5) 0.002(6)
C0T4 0.072(6) 0.073(6) 0.073(5) 0.017(5) 0.014(4) -0.003(5)
O 0.096(4) 0.096(4) 0.046(3) 0.020(3) 0.000(3) -0.030(3)
C0' 0.063(5) 0.104(7) 0.040(4) 0.010(5) 0.005(4) 0.000(5)
O0 0.090(4) 0.095(4) 0.054(3) 0.010(3) -0.004(3) -0.029(3)
N1 0.075(4) 0.084(4) 0.053(3) 0.011(3) -0.002(3) -0.029(4)
C1G 0.074(5) 0.075(5) 0.056(4) 0.007(4) -0.002(4) 0.005(4)
C1B 0.064(5) 0.063(5) 0.049(4) 0.001(4) 0.005(4) -0.002(4)
C1A 0.054(4) 0.090(6) 0.049(4) 0.022(4) -0.002(3) -0.012(4)
C1' 0.057(5) 0.077(5) 0.055(5) 0.019(4) 0.010(4) 0.004(4)
O1 0.083(3) 0.086(3) 0.045(3) 0.010(2) 0.010(2) -0.004(3)
C1D1 0.102(7) 0.104(7) 0.058(5) 0.015(5) -0.018(5) 0.011(6)
C1E1 0.169(12) 0.067(9) 0.067(7) 0.015(6) -0.001(8) 0.016(8)
C1Z 0.173(14) 0.088(9) 0.069(7) 0.025(7) 0.001(9) 0.006(10)
C1E2 0.116(9) 0.067(8) 0.070(6) 0.009(6) -0.006(6) -0.024(6)
C1E1 0.11(4) 0.10(3) 0.08(3) 0.03(3) 0.02(3) 0.01(3)
C1Z 0.09(3) 0.03(3) 0.19(5) 0.00(3) 0.01(4) -0.01(2)
C1E2 0.11(3) 0.06(3) 0.13(3) -0.03(3) 0.09(3) -0.02(2)
C1D2 0.085(6) 0.090(6) 0.061(5) 0.013(5) -0.018(4) -0.018(5)
N2 0.089(5) 0.081(4) 0.036(3) 0.003(3) 0.006(3) -0.002(4)
C2A 0.090(6) 0.058(5) 0.040(4) 0.005(4) 0.005(4) -0.005(4)
C2' 0.074(5) 0.063(5) 0.043(4) 0.003(4) 0.012(4) -0.010(4)
O2 0.112(4) 0.073(3) 0.044(3) -0.006(2) 0.006(3) 0.017(3)
C2B1 0.108(6) 0.073(5) 0.069(5) 0.019(4) 0.006(4) -0.025(5)
C2B2 0.101(6) 0.062(5) 0.083(5) 0.007(4) -0.001(5) 0.020(5)
N3 0.086(4) 0.062(4) 0.034(3) 0.000(3) 0.002(3) -0.002(3)
C3G 0.070(5) 0.085(6) 0.045(4) 0.000(4) -0.001(4) -0.001(4)
C3B 0.073(5) 0.050(5) 0.046(4) 0.000(3) 0.000(4) 0.004(4)
C3A 0.083(5) 0.063(5) 0.039(4) -0.001(3) 0.004(4) 0.005(4)
C3' 0.070(5) 0.063(5) 0.044(4) 0.002(4) 0.014(4) -0.008(4)
O3 0.092(3) 0.083(3) 0.039(2) 0.009(2) -0.002(2) 0.010(3)
C3D1 0.118(6) 0.064(5) 0.061(5) 0.003(4) -0.007(4) 0.016(5)
C3E1 0.116(7) 0.111(8) 0.091(6) 0.007(6) -0.006(5) 0.028(6)
C3Z 0.200(10) 0.096(7) 0.081(6) -0.014(5) 0.002(6) 0.069(7)
C3E2 0.146(8) 0.099(7) 0.075(6) -0.009(5) 0.000(6) 0.030(6)
C3D2 0.099(6) 0.081(6) 0.049(4) -0.010(4) 0.003(4) 0.020(5)
N4 0.086(4) 0.085(4) 0.038(3) 0.002(3) 0.013(3) 0.021(4)
C4A 0.077(5) 0.084(6) 0.050(4) -0.002(4) 0.020(4) 0.028(5)
C4' 0.103(7) 0.073(6) 0.046(5) -0.006(4) 0.005(5) 0.025(5)
O4 0.115(4) 0.127(4) 0.040(3) 0.009(3) 0.018(3) 0.037(3)
C4B1 0.110(6) 0.135(7) 0.073(5) 0.014(5) 0.001(5) 0.061(6)
C4B2 0.080(6) 0.144(8) 0.076(5) 0.012(5) 0.028(5) 0.007(6)
N5 0.101(5) 0.082(5) 0.039(3) 0.000(3) 0.008(4) 0.023(4)
C5G 0.137(7) 0.075(5) 0.043(4) -0.010(4) -0.012(5) 0.017(6)
C5B 0.113(7) 0.060(5) 0.041(4) 0.001(4) 0.001(4) -0.018(5)
C5A 0.072(5) 0.064(5) 0.047(4) 0.001(3) 0.016(3) -0.011(4)
C5' 0.060(5) 0.057(5) 0.047(4) 0.005(4) 0.010(4) 0.006(4)
O5 0.072(3) 0.086(3) 0.045(2) 0.002(3) -0.006(2) -0.003(3)
C5D1 0.147(8) 0.078(6) 0.051(4) 0.001(4) -0.011(5) -0.015(6)
C5E1 0.140(8) 0.130(7) 0.048(4) 0.010(5) -0.001(5) -0.061(7)
C5Z 0.174(9) 0.184(10) 0.060(5) 0.021(6) 0.001(6) -0.103(8)
C5E2 0.164(9) 0.179(10) 0.058(5) 0.007(6) 0.024(6) -0.084(9)
C5D2 0.178(9) 0.092(6) 0.041(4) 0.012(4) -0.011(6) -0.061(7)
N6 0.060(4) 0.063(4) 0.037(3) 0.005(3) 0.005(3) -0.001(3)
C6A 0.070(5) 0.049(4) 0.044(4) 0.001(3) 0.010(4) 0.007(4)
C6' 0.065(5) 0.071(5) 0.045(4) 0.001(4) 0.014(4) -0.001(4)
O6 0.086(3) 0.085(3) 0.037(2) 0.014(2) 0.013(2) 0.025(3)
C6B1 0.110(6) 0.084(6) 0.072(5) -0.002(4) 0.022(5) -0.024(5)
C6B2 0.119(6) 0.081(5) 0.065(5) 0.017(4) 0.032(5) 0.021(5)
N7 0.074(4) 0.061(4) 0.043(3) 0.000(3) 0.010(3) 0.013(3)
C7G 0.079(5) 0.054(4) 0.047(4) -0.005(3) 0.011(4) -0.004(4)
C7B 0.067(5) 0.070(5) 0.048(4) 0.007(4) 0.014(4) 0.007(4)
C7A 0.064(5) 0.080(5) 0.049(4) -0.002(4) 0.013(4) -0.002(4)
C7' 0.073(6) 0.079(6) 0.056(5) 0.003(4) 0.018(4) -0.004(5)
O7 0.094(4) 0.093(4) 0.067(3) 0.003(3) 0.038(3) 0.007(3)
C7D1 0.078(6) 0.142(8) 0.078(5) 0.026(6) 0.016(5) 0.030(6)
C7E1 0.161(9) 0.135(8) 0.102(7) 0.059(7) 0.040(6) 0.076(7)
C7Z 0.288(16) 0.134(10) 0.125(9) 0.035(8) 0.093(10) 0.110(10)
C7E2 0.272(14) 0.066(7) 0.125(8) -0.003(7) 0.093(9) 0.023(8)
C7D2 0.151(8) 0.068(6) 0.103(6) 0.001(5) 0.063(6) 0.032(5)
N8 0.080(4) 0.082(4) 0.044(3) -0.006(3) 0.019(3) 0.007(4)
C8A 0.070(5) 0.081(6) 0.050(4) 0.011(4) 0.009(4) -0.003(5)
C8' 0.092(7) 0.090(8) 0.106(8) -0.019(7) 0.005(6) 0.003(6)
O8 0.203(7) 0.179(7) 0.076(4) -0.020(4) 0.006(5) -0.039(5)
C8B1 0.080(6) 0.113(7) 0.084(5) 0.012(5) 0.018(5) 0.017(5)
C8B2 0.098(6) 0.117(7) 0.067(5) 0.032(5) 0.029(4) 0.006(5)
O0M 0.113(5) 0.093(4) 0.107(4) -0.006(4) 0.032(4) -0.020(4)
C0M 0.250(14) 0.133(10) 0.371(19) -0.135(12) 0.063(13) -0.070(10)

loop_
_atom_type_symbol
_atom_type_description
_atom_type_scat_dispersion_real
_atom_type_scat_dispersion_imag
_atom_type_scat_source
C C 0.0033 0.0016 'International Tables Vol C Tables 4.2.6.8 and 6.1.1.4'
H H 0.0000 0.0000 'International Tables Vol C Tables 4.2.6.8 and 6.1.1.4'
N N 0.0061 0.0033 'International Tables Vol C Tables 4.2.6.8 and 6.1.1.4'
O O 0.0106 0.0060 'International Tables Vol C Tables 4.2.6.8 and 6.1.1.4'

loop_
_geom_angle_atom_site_label_1
_geom_angle_atom_site_label_2
_geom_angle_atom_site_label_3
_geom_angle
O C0T4 C0T2 110.2(6)
O C0T4 C0T3 108.6(6)
C0T2 C0T4 C0T3 111.5(7)
O C0T4 C0T1 102.5(6)
C0T2 C0T4 C0T1 113.3(7)
C0T3 C0T4 C0T1 110.4(6)
C0' O C0T4 124.4(6)
O0 C0' N1 125.9(7)
O0 C0' O 123.4(8)
N1 C0' O 110.7(7)
C0' N1 C1G 123.4(6)
N1 C1G C1B 114.4(5)
C1G C1B C1A 110.4(5)
C1G C1B C1D2 111.8(5)
C1A C1B C1D2 109.3(6)
C1G C1B C1D1 107.2(6)
C1A C1B C1D1 108.9(5)
C1D2 C1B C1D1 109.1(6)
C1' C1A C1B 119.6(5)
O1 C1' N2 121.1(7)
O1 C1' C1A 121.8(6)
N2 C1' C1A 117.1(6)
C1E1 C1D1 C1E1 67.3(17)
C1E1 C1D1 C1B 120.1(18)
C1E1 C1D1 C1B 114.0(6)
C1Z C1E1 C1D1 116.0(9)
C1E1 C1Z C1E2 110.1(10)
C1D2 C1E2 C1Z 111.8(8)
C1D1 C1E1 C1Z 117(3)
C1E2 C1Z C1E1 108(3)
C1Z C1E2 C1D2 119(3)
C1E2 C1D2 C1E2 69.8(13)
C1E2 C1D2 C1B 116.9(18)
C1E2 C1D2 C1B 116.6(7)
C1' N2 C2A 122.9(5)
N2 C2A C2B2 110.7(5)
N2 C2A C2B1 107.8(5)
C2B2 C2A C2B1 109.4(6)
N2 C2A C2' 111.8(5)
C2B2 C2A C2' 109.3(5)
C2B1 C2A C2' 107.7(5)
O2 C2' N3 124.3(6)
O2 C2' C2A 118.6(6)
N3 C2' C2A 117.1(6)
C2' N3 C3G 122.6(5)
N3 C3G C3B 115.2(5)
C3G C3B C3D1 105.8(5)
C3G C3B C3D2 110.5(5)
C3D1 C3B C3D2 108.0(5)
C3G C3B C3A 109.6(5)
C3D1 C3B C3A 112.5(5)
C3D2 C3B C3A 110.4(5)
C3' C3A C3B 116.7(5)
O3 C3' N4 120.9(6)
O3 C3' C3A 121.6(6)
N4 C3' C3A 117.4(6)
C3E1 C3D1 C3B 114.2(6)
C3D1 C3E1 C3Z 112.5(6)
C3E1 C3Z C3E2 107.9(6)
C3D2 C3E2 C3Z 109.6(7)
C3E2 C3D2 C3B 115.1(6)
C3' N4 C4A 123.9(5)
N4 C4A C4B2 110.2(6)
N4 C4A C4' 112.4(6)
C4B2 C4A C4' 109.9(6)
N4 C4A C4B1 108.2(5)
C4B2 C4A C4B1 109.5(6)
C4' C4A C4B1 106.5(6)
O4 C4' N5 122.6(7)
O4 C4' C4A 120.7(8)
N5 C4' C4A 116.5(6)
C4' N5 C5G 122.5(6)
N5 C5G C5B 115.1(6)
C5G C5B C5D1 108.4(6)
C5G C5B C5A 110.0(6)
C5D1 C5B C5A 113.0(6)
C5G C5B C5D2 111.5(6)
C5D1 C5B C5D2 105.2(6)
C5A C5B C5D2 108.6(6)
C5' C5A C5B 116.3(5)
O5 C5' N6 121.4(6)
O5 C5' C5A 122.6(6)
N6 C5' C5A 116.0(6)
C5E1 C5D1 C5B 114.0(7)
C5D1 C5E1 C5Z 110.2(7)
C5E2 C5Z C5E1 109.1(6)
C5D2 C5E2 C5Z 110.7(8)
C5E2 C5D2 C5B 114.2(7)
C5' N6 C6A 123.7(5)
N6 C6A C6B2 109.5(5)
N6 C6A C6' 110.8(5)
C6B2 C6A C6' 110.9(5)
N6 C6A C6B1 107.1(5)
C6B2 C6A C6B1 111.4(6)
C6' C6A C6B1 107.0(5)
O6 C6' N7 124.2(6)
O6 C6' C6A 119.2(6)
N7 C6' C6A 116.4(6)
C6' N7 C7G 123.8(5)
N7 C7G C7B 114.3(5)
C7D1 C7B C7A 108.8(6)
C7D1 C7B C7D2 109.5(6)
C7A C7B C7D2 109.6(5)
C7D1 C7B C7G 110.7(5)
C7A C7B C7G 109.4(5)
C7D2 C7B C7G 108.9(6)
C7' C7A C7B 118.4(5)
O7 C7' N8 121.4(6)
O7 C7' C7A 121.8(7)
N8 C7' C7A 116.7(6)
C7E1 C7D1 C7B 114.0(7)
C7Z C7E1 C7D1 110.0(7)
C7E1 C7Z C7E2 111.5(8)
C7Z C7E2 C7D2 113.0(9)
C7B C7D2 C7E2 111.7(6)
C7' N8 C8A 123.4(5)
N8 C8A C8' 110.9(6)
N8 C8A C8B1 106.6(5)
C8' C8A C8B1 108.9(6)
N8 C8A C8B2 110.2(5)
C8' C8A C8B2 111.1(6)
C8B1 C8A C8B2 108.9(6)
O8 C8' O0M 124.4(9)
O8 C8' C8A 120.8(9)
O0M C8' C8A 114.8(8)
C8' O0M C0M 109.6(8)

loop_
_geom_bond_atom_site_label_1
_geom_bond_atom_site_label_2
_geom_bond_distance
C0T1 C0T4 1.506(9)
C0T2 C0T4 1.499(9)
C0T3 C0T4 1.504(9)
C0T4 O 1.464(7)
O C0' 1.354(7)
C0' O0 1.215(7)
C0' N1 1.332(8)
N1 C1G 1.463(7)
C1G C1B 1.517(8)
C1B C1A 1.526(8)
C1B C1D2 1.526(8)
C1B C1D1 1.550(8)
C1A C1' 1.506(8)
C1' O1 1.237(6)
C1' N2 1.348(7)
C1D1 C1E1 1.35(4)
C1D1 C1E1 1.503(11)
C1E1 C1Z 1.493(13)
C1Z C1E2 1.511(11)
C1E2 C1D2 1.479(10)
C1E1 C1Z 1.53(5)
C1Z C1E2 1.41(5)
C1E2 C1D2 1.45(3)
N2 C2A 1.479(7)
C2A C2B2 1.535(8)
C2A C2B1 1.539(8)
C2A C2' 1.543(8)
C2' O2 1.234(6)
C2' N3 1.336(7)
N3 C3G 1.476(7)
C3G C3B 1.526(8)
C3B C3D1 1.529(8)
C3B C3D2 1.542(7)
C3B C3A 1.546(8)
C3A C3' 1.506(7)
C3' O3 1.251(6)
C3' N4 1.343(7)
C3D1 C3E1 1.450(9)
C3E1 C3Z 1.560(9)
C3Z C3E2 1.562(9)
C3E2 C3D2 1.459(9)
N4 C4A 1.450(7)
C4A C4B2 1.531(8)
C4A C4' 1.548(9)
C4A C4B1 1.555(8)
C4' O4 1.222(7)
C4' N5 1.351(8)
N5 C5G 1.453(7)
C5G C5B 1.535(9)
C5B C5D1 1.540(8)
C5B C5A 1.540(8)
C5B C5D2 1.572(8)
C5A C5' 1.519(7)
C5' O5 1.236(6)
C5' N6 1.329(7)
C5D1 C5E1 1.524(9)
C5E1 C5Z 1.546(8)
C5Z C5E2 1.515(9)
C5E2 C5D2 1.508(10)
N6 C6A 1.474(7)
C6A C6B2 1.519(7)
C6A C6' 1.536(8)
C6A C6B1 1.546(8)
C6' O6 1.247(6)
C6' N7 1.323(7)
N7 C7G 1.454(6)
C7G C7B 1.550(8)
C7B C7D1 1.532(8)
C7B C7A 1.535(8)
C7B C7D2 1.537(8)
C7A C7' 1.507(8)
C7' O7 1.228(7)
C7' N8 1.358(8)
C7D1 C7E1 1.491(9)
C7E1 C7Z 1.486(11)
C7Z C7E2 1.498(13)
C7E2 C7D2 1.554(10)
N8 C8A 1.473(7)
C8A C8' 1.517(10)
C8A C8B1 1.526(8)
C8A C8B2 1.537(8)
C8' O8 1.219(9)
C8' O0M 1.304(9)
O0M C0M 1.496(9)

loop_
_geom_torsion_atom_site_label_1
_geom_torsion_atom_site_label_2
_geom_torsion_atom_site_label_3
_geom_torsion_atom_site_label_4
_geom_torsion
C0T2 C0T4 O C0' 65.5(9)
C0T3 C0T4 O C0' -56.9(8)
C0T1 C0T4 O C0' -173.7(6)
C0T4 O C0' O0 -10.8(10)
C0T4 O C0' N1 170.5(6)
O0 C0' N1 C1G 11.6(11)
O C0' N1 C1G -169.8(5)
C0' N1 C1G C1B -120.0(7)
N1 C1G C1B C1A 62.7(7)
N1 C1G C1B C1D2 -59.3(7)
N1 C1G C1B C1D1 -178.9(6)
C1G C1B C1A C1' 73.7(7)
C1D2 C1B C1A C1' -162.9(5)
C1D1 C1B C1A C1' -43.7(8)
C1B C1A C1' O1 95.4(7)
C1B C1A C1' N2 -83.8(8)
C1G C1B C1D1 C1E1 155(2)
C1A C1B C1D1 C1E1 -86(2)
C1D2 C1B C1D1 C1E1 33(2)
C1G C1B C1D1 C1E1 77.8(9)
C1A C1B C1D1 C1E1 -162.7(8)
C1D2 C1B C1D1 C1E1 -43.4(10)
C1E1 C1D1 C1E1 C1Z -65.7(19)
C1B C1D1 C1E1 C1Z 48.4(13)
C1D1 C1E1 C1Z C1E2 -52.0(15)
C1E1 C1Z C1E2 C1D2 53.6(14)
C1E1 C1D1 C1E1 C1Z 62(3)
C1B C1D1 C1E1 C1Z -44(4)
C1D1 C1E1 C1Z C1E2 48(5)
C1E1 C1Z C1E2 C1D2 -49(6)
C1Z C1E2 C1D2 C1E2 -66(4)
C1Z C1E2 C1D2 C1B 44(4)
C1Z C1E2 C1D2 C1E2 56(2)
C1Z C1E2 C1D2 C1B -55.2(12)
C1G C1B C1D2 C1E2 -149.5(17)
C1A C1B C1D2 C1E2 87.9(17)
C1D1 C1B C1D2 C1E2 -31.1(18)
C1G C1B C1D2 C1E2 -69.9(8)
C1A C1B C1D2 C1E2 167.5(6)
C1D1 C1B C1D2 C1E2 48.6(9)
O1 C1' N2 C2A 13.4(10)
C1A C1' N2 C2A -167.4(6)
C1' N2 C2A C2B2 61.9(7)
C1' N2 C2A C2B1 -178.5(6)
C1' N2 C2A C2' -60.3(8)
N2 C2A C2' O2 142.0(6)
C2B2 C2A C2' O2 19.0(8)
C2B1 C2A C2' O2 -99.8(7)
N2 C2A C2' N3 -40.7(8)
C2B2 C2A C2' N3 -163.7(6)
C2B1 C2A C2' N3 77.6(7)
O2 C2' N3 C3G 2.5(10)
C2A C2' N3 C3G -174.6(5)
C2' N3 C3G C3B -128.7(6)
N3 C3G C3B C3D1 179.6(5)
N3 C3G C3B C3D2 -63.8(7)
N3 C3G C3B C3A 58.1(6)
C3G C3B C3A C3' 57.4(7)
C3D1 C3B C3A C3' -60.0(7)
C3D2 C3B C3A C3' 179.3(5)
C3B C3A C3' O3 67.7(8)
C3B C3A C3' N4 -111.3(7)
C3G C3B C3D1 C3E1 169.8(6)
C3D2 C3B C3D1 C3E1 51.5(8)
C3A C3B C3D1 C3E1 -70.6(8)
C3B C3D1 C3E1 C3Z -55.9(9)
C3D1 C3E1 C3Z C3E2 56.3(10)
C3E1 C3Z C3E2 C3D2 -56.4(9)
C3Z C3E2 C3D2 C3B 58.5(9)
C3G C3B C3D2 C3E2 -169.2(6)
C3D1 C3B C3D2 C3E2 -53.9(9)
C3A C3B C3D2 C3E2 69.4(8)
O3 C3' N4 C4A 7.2(10)
C3A C3' N4 C4A -173.9(6)
C3' N4 C4A C4B2 66.9(8)
C3' N4 C4A C4' -56.0(9)
C3' N4 C4A C4B1 -173.4(6)
N4 C4A C4' O4 139.9(7)
C4B2 C4A C4' O4 16.8(9)
C4B1 C4A C4' O4 -101.7(7)
N4 C4A C4' N5 -43.8(8)
C4B2 C4A C4' N5 -166.9(6)
C4B1 C4A C4' N5 74.6(7)
O4 C4' N5 C5G 6.5(11)
C4A C4' N5 C5G -169.7(6)
C4' N5 C5G C5B -126.1(7)
N5 C5G C5B C5D1 174.5(6)
N5 C5G C5B C5A 50.5(8)
N5 C5G C5B C5D2 -70.1(8)
C5G C5B C5A C5' 63.1(8)
C5D1 C5B C5A C5' -58.3(8)
C5D2 C5B C5A C5' -174.6(6)
C5B C5A C5' O5 61.6(9)
C5B C5A C5' N6 -117.5(7)
C5G C5B C5D1 C5E1 174.6(6)
C5A C5B C5D1 C5E1 -63.1(8)
C5D2 C5B C5D1 C5E1 55.2(8)
C5B C5D1 C5E1 C5Z -59.2(9)
C5D1 C5E1 C5Z C5E2 57.4(10)
C5E1 C5Z C5E2 C5D2 -57.6(10)
C5Z C5E2 C5D2 C5B 59.1(9)
C5G C5B C5D2 C5E2 -172.5(7)
C5D1 C5B C5D2 C5E2 -55.1(9)
C5A C5B C5D2 C5E2 66.1(9)
O5 C5' N6 C6A 9.1(9)
C5A C5' N6 C6A -171.8(5)
C5' N6 C6A C6B2 69.4(7)
C5' N6 C6A C6' -53.3(8)
C5' N6 C6A C6B1 -169.7(5)
N6 C6A C6' O6 142.0(6)
C6B2 C6A C6' O6 20.2(9)
C6B1 C6A C6' O6 -101.5(7)
N6 C6A C6' N7 -42.8(8)
C6B2 C6A C6' N7 -164.6(5)
C6B1 C6A C6' N7 73.6(7)
O6 C6' N7 C7G -7.1(10)
C6A C6' N7 C7G 177.9(6)
C6' N7 C7G C7B 106.3(7)
N7 C7G C7B C7D1 51.0(7)
N7 C7G C7B C7A -68.9(6)
N7 C7G C7B C7D2 171.5(5)
C7D1 C7B C7A C7' 162.8(6)
C7D2 C7B C7A C7' 43.1(8)
C7G C7B C7A C7' -76.1(7)
C7B C7A C7' O7 -82.1(8)
C7B C7A C7' N8 95.1(7)
C7A C7B C7D1 C7E1 -174.2(6)
C7D2 C7B C7D1 C7E1 -54.5(8)
C7G C7B C7D1 C7E1 65.6(8)
C7B C7D1 C7E1 C7Z 59.1(10)
C7D1 C7E1 C7Z C7E2 -57.7(12)
C7E1 C7Z C7E2 C7D2 54.6(12)
C7D1 C7B C7D2 C7E2 48.5(9)
C7A C7B C7D2 C7E2 167.8(7)
C7G C7B C7D2 C7E2 -72.7(8)
C7Z C7E2 C7D2 C7B -50.5(11)
O7 C7' N8 C8A 2.3(10)
C7A C7' N8 C8A -174.9(6)
C7' N8 C8A C8' 58.3(8)
C7' N8 C8A C8B1 176.7(6)
C7' N8 C8A C8B2 -65.2(8)
N8 C8A C8' O8 -148.7(8)
C8B1 C8A C8' O8 94.3(9)
C8B2 C8A C8' O8 -25.7(11)
N8 C8A C8' O0M 33.5(9)
C8B1 C8A C8' O0M -83.5(8)
C8B2 C8A C8' O0M 156.5(7)
O8 C8' O0M C0M -1.0(13)
C8A C8' O0M C0M 176.7(7)
